data_4027527
loop_
_publ_author_name
'Xiaofang Li'
'Bin Liu'
'Xin Xu'
'Piotr J. Chmielewski'

_publ_section_title
;
 DDQ-Supported Alkoxylation of 2-Aza-21-carbaporphyrin and Noncatalyzed
 Transetherification of Its 3,21-Dialkoxy Derivatives
;
_journal_name_full 'Journal of Organic Chemistry'
_journal_page_first 8206
_journal_page_last 8219
_journal_paper_doi 10.1021/jo301573e
_journal_volume 77
_journal_year 2012
_chemical_formula_moiety 'C51 H44 N4 O2'
_chemical_formula_sum 'C51 H44 N4 O2'
_chemical_formula_weight 744.90
_chemical_name_systematic
; 
 ? 
;
_space_group_IT_number 14
_symmetry_cell_setting monoclinic
_symmetry_space_group_name_Hall '-P 2yn'
_symmetry_space_group_name_H-M 'P 1 21/n 1'
_atom_sites_solution_hydrogens geom
_atom_sites_solution_primary direct
_atom_sites_solution_secondary difmap
_audit_creation_method SHELXL-97
_cell_angle_alpha 90.00
_cell_angle_beta 91.0370(10)
_cell_angle_gamma 90.00
_cell_formula_units_Z 4
_cell_length_a 11.5264(2)
_cell_length_b 26.2557(4)
_cell_length_c 13.4965(2)
_cell_measurement_reflns_used 24692
_cell_measurement_temperature 100(2)
_cell_measurement_theta_max 36.7790
_cell_measurement_theta_min 2.9162
_cell_volume 4083.83(11)
_computing_cell_refinement
;
CrysAlis RED, Oxford Diffraction Ltd.,
Version 1.171.33.42 (release 29-05-2009 CrysAlis171 .NET)
(compiled May 29 2009,17:40:42)
;
_computing_data_collection
;
CrysAlis CCD, Oxford Diffraction Ltd.,
Version 1.171.33.42 (release 29-05-2009 CrysAlis171 .NET)
(compiled May 29 2009,17:40:42)
;
_computing_data_reduction
;
CrysAlis RED, Oxford Diffraction Ltd.,
Version 1.171.33.42 (release 29-05-2009 CrysAlis171 .NET)
(compiled May 29 2009,17:40:42)
;
_computing_structure_refinement 'SHELXL-97 (Sheldrick, 1997)'
_computing_structure_solution 'SHELXS-97 (Sheldrick, 1990)'
_diffrn_ambient_temperature 100(2)
_diffrn_measured_fraction_theta_full 0.999
_diffrn_measured_fraction_theta_max 0.999
_diffrn_measurement_device_type 'Xcalibur, Sapphire2, large Be window'
_diffrn_measurement_method '\w scans'
_diffrn_radiation_monochromator graphite
_diffrn_radiation_source 'fine-focus sealed tube'
_diffrn_radiation_type MoK\a
_diffrn_radiation_wavelength 0.71073
_diffrn_reflns_av_R_equivalents 0.0344
_diffrn_reflns_av_sigmaI/netI 0.0220
_diffrn_reflns_limit_h_max 14
_diffrn_reflns_limit_h_min -14
_diffrn_reflns_limit_k_max 33
_diffrn_reflns_limit_k_min -33
_diffrn_reflns_limit_l_max 15
_diffrn_reflns_limit_l_min -17
_diffrn_reflns_number 49655
_diffrn_reflns_theta_full 27.00
_diffrn_reflns_theta_max 27.00
_diffrn_reflns_theta_min 2.92
_exptl_absorpt_coefficient_mu 0.074
_exptl_absorpt_correction_type none
_exptl_crystal_colour brown
_exptl_crystal_density_diffrn 1.212
_exptl_crystal_description block
_exptl_crystal_F_000 1576
_exptl_crystal_size_max 0.32
_exptl_crystal_size_mid 0.21
_exptl_crystal_size_min 0.17
_platon_squeeze_details
;
;
_refine_diff_density_max 0.698
_refine_diff_density_min -0.468
_refine_diff_density_rms 0.062
_refine_ls_extinction_method none
_refine_ls_goodness_of_fit_ref 0.925
_refine_ls_hydrogen_treatment constr
_refine_ls_matrix_type full
_refine_ls_number_parameters 524
_refine_ls_number_reflns 8913
_refine_ls_number_restraints 0
_refine_ls_restrained_S_all 0.925
_refine_ls_R_factor_all 0.0714
_refine_ls_R_factor_gt 0.0584
_refine_ls_shift/su_max 0.000
_refine_ls_shift/su_mean 0.000
_refine_ls_structure_factor_coef Fsqd
_refine_ls_weighting_details 'calc w=1/[\s^2^(Fo^2^)+(0.2000P)^2^+0.0000P] where P=(Fo^2^+2Fc^2^)/3'
_refine_ls_weighting_scheme calc
_refine_ls_wR_factor_gt 0.2085
_refine_ls_wR_factor_ref 0.2225
_reflns_number_gt 6910
_reflns_number_total 8913
_reflns_threshold_expression >2sigma(I)
_cod_data_source_file jo301573e_si_004.cif
_cod_data_source_block chin81
_cod_database_code 4027527

loop_
_symmetry_equiv_pos_as_xyz
'x, y, z'
'-x+1/2, y+1/2, -z+1/2'
'-x, -y, -z'
'x-1/2, -y-1/2, z-1/2'

loop_
_atom_site_label
_atom_site_type_symbol
_atom_site_fract_x
_atom_site_fract_y
_atom_site_fract_z
_atom_site_U_iso_or_equiv
_atom_site_adp_type
_atom_site_occupancy
_atom_site_symmetry_multiplicity
_atom_site_calc_flag
_atom_site_refinement_flags
_atom_site_disorder_assembly
_atom_site_disorder_group
C1 C 0.74663(16) 0.10539(7) 0.40560(14) 0.0246(4) Uani 1 1 d . A .
N2 N 0.82246(14) 0.07351(6) 0.34993(12) 0.0274(4) Uani 1 1 d . . .
C3 C 0.84930(16) 0.09824(7) 0.27048(13) 0.0239(4) Uani 1 1 d . A .
C4 C 0.79338(17) 0.14846(7) 0.26384(14) 0.0271(4) Uani 1 1 d . . .
C5 C 0.82028(17) 0.18644(7) 0.19328(14) 0.0284(4) Uani 1 1 d . A .
C6 C 0.82250(16) 0.23830(7) 0.21746(14) 0.0268(4) Uani 1 1 d . . .
C7 C 0.83919(17) 0.28101(7) 0.15377(14) 0.0290(4) Uani 1 1 d . A .
H7A H 0.8461 0.2796 0.0838 0.035 Uiso 1 1 calc R . .
C8 C 0.84351(17) 0.32438(7) 0.21043(14) 0.0281(4) Uani 1 1 d . . .
H8A H 0.8545 0.3581 0.1867 0.034 Uiso 1 1 calc R A .
C9 C 0.82846(16) 0.30991(7) 0.31190(14) 0.0254(4) Uani 1 1 d . A .
C10 C 0.83205(16) 0.34142(7) 0.39551(14) 0.0254(4) Uani 1 1 d . . .
C11 C 0.80756(16) 0.32684(7) 0.49354(14) 0.0254(4) Uani 1 1 d . A .
C12 C 0.81196(18) 0.36331(7) 0.57452(15) 0.0307(4) Uani 1 1 d . . .
H12A H 0.8364 0.3978 0.5710 0.037 Uiso 1 1 calc R A .
C13 C 0.77459(18) 0.33862(7) 0.65592(15) 0.0306(4) Uani 1 1 d . A .
H13A H 0.7676 0.3524 0.7207 0.037 Uiso 1 1 calc R . .
C14 C 0.74714(16) 0.28689(7) 0.62478(14) 0.0256(4) Uani 1 1 d . . .
C15 C 0.69874(16) 0.25053(7) 0.68937(14) 0.0246(4) Uani 1 1 d . A .
C16 C 0.67854(16) 0.19886(7) 0.66355(13) 0.0242(4) Uani 1 1 d . . .
C17 C 0.62395(16) 0.16004(7) 0.72023(14) 0.0265(4) Uani 1 1 d . A .
H17A H 0.5916 0.1642 0.7840 0.032 Uiso 1 1 calc R . .
C18 C 0.62646(16) 0.11579(7) 0.66660(14) 0.0274(4) Uani 1 1 d . . .
H18A H 0.5971 0.0838 0.6874 0.033 Uiso 1 1 calc R A .
C19 C 0.68034(16) 0.12575(7) 0.57465(14) 0.0253(4) Uani 1 1 d . A .
C20 C 0.70633(16) 0.09087(7) 0.49865(14) 0.0246(4) Uani 1 1 d . . .
C21 C 0.72838(16) 0.15088(7) 0.35096(13) 0.0241(4) Uani 1 1 d . A .
N22 N 0.81379(14) 0.25792(6) 0.31207(12) 0.0264(3) Uani 1 1 d . A .
H22A H 0.8006 0.2396 0.3653 0.032 Uiso 1 1 calc R . .
N23 N 0.77060(13) 0.28022(6) 0.52608(11) 0.0248(3) Uani 1 1 d . A .
N24 N 0.71041(13) 0.17685(6) 0.57631(11) 0.0244(3) Uani 1 1 d . A .
H24A H 0.7452 0.1929 0.5279 0.029 Uiso 1 1 calc R . .
O1 O 0.65005(11) 0.18732(5) 0.37792(9) 0.0258(3) Uani 1 1 d . . .
C41 C 0.56735(18) 0.20255(8) 0.30179(15) 0.0329(4) Uani 1 1 d . A .
H41A H 0.5155 0.2286 0.3282 0.049 Uiso 1 1 calc R . .
H41B H 0.5217 0.1729 0.2804 0.049 Uiso 1 1 calc R . .
H41C H 0.6088 0.2165 0.2451 0.049 Uiso 1 1 calc R . .
O2 O 0.92478(15) 0.08421(6) 0.20228(12) 0.0314(5) Uani 0.826(5) 1 d P A 1
C31 C 0.9924(2) 0.03924(10) 0.2254(2) 0.0540(7) Uani 1 1 d . A 1
H31A H 0.9418 0.0090 0.2315 0.065 Uiso 1 1 calc R A 1
H31B H 1.0371 0.0438 0.2881 0.065 Uiso 1 1 calc R A 1
C32 C 1.0737(3) 0.03354(13) 0.1378(3) 0.0627(12) Uani 0.824(8) 1 d P A 1
H32A H 1.1228 0.0034 0.1478 0.094 Uiso 1 1 calc R A 1
H32B H 1.1227 0.0639 0.1330 0.094 Uiso 1 1 calc R A 1
H32C H 1.0277 0.0296 0.0765 0.094 Uiso 1 1 calc R A 1
O2A O 0.8609(6) 0.0313(3) 0.3917(5) 0.025(2) Uiso 0.174(5) 1 d P A 2
C33 C 1.0809(10) 0.0699(4) 0.1881(9) 0.033(4) Uiso 0.176(8) 1 d P A 3
C51 C 0.85428(18) 0.17024(8) 0.09263(15) 0.0300(4) Uani 1 1 d . . .
C52 C 0.78856(18) 0.13321(8) 0.04218(15) 0.0320(4) Uani 1 1 d . A .
H52A H 0.7221 0.1192 0.0726 0.038 Uiso 1 1 calc R . .
C53 C 0.81910(19) 0.11669(8) -0.05160(15) 0.0329(4) Uani 1 1 d . . .
H53A H 0.7726 0.0919 -0.0847 0.039 Uiso 1 1 calc R A .
C54 C 0.91729(18) 0.13605(8) -0.09809(15) 0.0324(4) Uani 1 1 d . A .
C56 C 0.95288(18) 0.18950(8) 0.04637(15) 0.0311(4) Uani 1 1 d . A .
H56A H 0.9993 0.2144 0.0791 0.037 Uiso 1 1 calc R . .
C57 C 0.9479(2) 0.11888(10) -0.20038(16) 0.0421(5) Uani 1 1 d . . .
H57A H 1.0189 0.1362 -0.2210 0.063 Uiso 1 1 calc R A .
H57B H 0.8843 0.1273 -0.2467 0.063 Uiso 1 1 calc R . .
H57C H 0.9606 0.0820 -0.2003 0.063 Uiso 1 1 calc R . .
C101 C 0.86502(16) 0.39578(7) 0.37739(14) 0.0260(4) Uani 1 1 d . A .
C102 C 0.7873(2) 0.42985(8) 0.3345(2) 0.0470(6) Uani 1 1 d . . .
H10A H 0.7110 0.4189 0.3176 0.056 Uiso 1 1 calc R A .
C103 C 0.8194(2) 0.47973(9) 0.3161(2) 0.0460(6) Uani 1 1 d . A .
H10B H 0.7643 0.5023 0.2867 0.055 Uiso 1 1 calc R . .
C104 C 0.92856(17) 0.49765(7) 0.33914(14) 0.0279(4) Uani 1 1 d . . .
C105 C 1.00713(17) 0.46357(7) 0.38137(15) 0.0305(4) Uani 1 1 d . A .
H10C H 1.0834 0.4748 0.3978 0.037 Uiso 1 1 calc R . .
C106 C 0.97627(17) 0.41340(7) 0.39999(15) 0.0286(4) Uani 1 1 d . . .
H10D H 1.0319 0.3908 0.4285 0.034 Uiso 1 1 calc R A .
C107 C 0.96179(19) 0.55217(7) 0.31783(15) 0.0328(4) Uani 1 1 d . A .
H10E H 0.8951 0.5701 0.2884 0.049 Uiso 1 1 calc R . .
H10F H 1.0263 0.5527 0.2716 0.049 Uiso 1 1 calc R . .
H10G H 0.9855 0.5690 0.3797 0.049 Uiso 1 1 calc R . .
C151 C 0.66005(16) 0.26673(7) 0.78927(14) 0.0260(4) Uani 1 1 d . . .
C152 C 0.58637(17) 0.30882(7) 0.80105(14) 0.0277(4) Uani 1 1 d . A .
H15A H 0.5650 0.3288 0.7449 0.033 Uiso 1 1 calc R . .
C153 C 0.54401(17) 0.32182(8) 0.89399(14) 0.0296(4) Uani 1 1 d . . .
H15B H 0.4964 0.3511 0.9002 0.036 Uiso 1 1 calc R A .
C154 C 0.56996(17) 0.29284(8) 0.97742(14) 0.0296(4) Uani 1 1 d . A .
C155 C 0.64468(17) 0.25123(7) 0.96547(14) 0.0301(4) Uani 1 1 d . . .
H15C H 0.6647 0.2309 1.0215 0.036 Uiso 1 1 calc R A .
C156 C 0.69011(17) 0.23889(7) 0.87441(14) 0.0282(4) Uani 1 1 d . A .
H15D H 0.7425 0.2111 0.8696 0.034 Uiso 1 1 calc R . .
C157 C 0.52149(19) 0.30516(9) 1.07697(16) 0.0378(5) Uani 1 1 d . . .
H15E H 0.5499 0.2803 1.1258 0.057 Uiso 1 1 calc R A .
H15F H 0.4366 0.3039 1.0731 0.057 Uiso 1 1 calc R . .
H15G H 0.5464 0.3394 1.0970 0.057 Uiso 1 1 calc R . .
C201 C 0.69210(17) 0.03539(7) 0.51831(14) 0.0263(4) Uani 1 1 d . A .
C202 C 0.73089(17) 0.01165(7) 0.60551(14) 0.0281(4) Uani 1 1 d . . .
H20A H 0.7701 0.0311 0.6551 0.034 Uiso 1 1 calc R A .
C203 C 0.71259(17) -0.04008(7) 0.62031(14) 0.0288(4) Uani 1 1 d . A .
H20B H 0.7386 -0.0554 0.6805 0.035 Uiso 1 1 calc R . .
C204 C 0.65655(17) -0.07008(7) 0.54821(14) 0.0271(4) Uani 1 1 d . . .
C205 C 0.61987(17) -0.04638(7) 0.46109(14) 0.0272(4) Uani 1 1 d . A .
H20C H 0.5822 -0.0659 0.4107 0.033 Uiso 1 1 calc R . .
C206 C 0.63750(17) 0.00525(7) 0.44666(14) 0.0271(4) Uani 1 1 d . . .
H20D H 0.6117 0.0205 0.3863 0.033 Uiso 1 1 calc R A .
C207 C 0.6375(2) -0.12622(7) 0.56344(17) 0.0365(5) Uani 1 1 d . A .
H20E H 0.5972 -0.1405 0.5052 0.055 Uiso 1 1 calc R . .
H20F H 0.5903 -0.1315 0.6222 0.055 Uiso 1 1 calc R . .
H20G H 0.7126 -0.1432 0.5728 0.055 Uiso 1 1 calc R . .
C55 C 0.98331(17) 0.17234(8) -0.04729(15) 0.0331(4) Uani 1 1 d . . .
H55A H 1.0508 0.1857 -0.0772 0.040 Uiso 1 1 calc R A .

loop_
_atom_site_aniso_label
_atom_site_aniso_U_11
_atom_site_aniso_U_22
_atom_site_aniso_U_33
_atom_site_aniso_U_23
_atom_site_aniso_U_13
_atom_site_aniso_U_12
C1 0.0246(9) 0.0195(8) 0.0296(9) -0.0007(7) -0.0021(7) -0.0015(7)
N2 0.0280(8) 0.0226(8) 0.0316(8) -0.0003(6) 0.0011(7) -0.0016(6)
C3 0.0264(9) 0.0204(8) 0.0249(8) -0.0029(6) 0.0011(7) -0.0044(7)
C4 0.0278(9) 0.0239(9) 0.0297(9) -0.0038(7) 0.0016(7) -0.0043(7)
C5 0.0265(9) 0.0288(10) 0.0299(10) -0.0031(7) 0.0029(7) -0.0065(7)
C6 0.0256(9) 0.0266(9) 0.0283(9) 0.0000(7) 0.0004(7) -0.0025(7)
C7 0.0301(10) 0.0295(10) 0.0273(9) 0.0023(7) -0.0015(7) -0.0051(7)
C8 0.0273(9) 0.0253(9) 0.0316(10) 0.0039(7) -0.0023(7) -0.0044(7)
C9 0.0223(9) 0.0220(9) 0.0318(10) 0.0016(7) -0.0009(7) -0.0034(7)
C10 0.0215(8) 0.0224(9) 0.0321(9) 0.0014(7) -0.0017(7) -0.0017(7)
C11 0.0216(8) 0.0224(9) 0.0321(9) -0.0003(7) -0.0013(7) 0.0002(7)
C12 0.0333(10) 0.0236(9) 0.0352(10) -0.0049(7) -0.0001(8) -0.0042(8)
C13 0.0339(10) 0.0258(9) 0.0321(10) -0.0059(7) 0.0007(8) -0.0016(8)
C14 0.0254(9) 0.0236(9) 0.0276(9) -0.0027(7) -0.0021(7) 0.0031(7)
C15 0.0248(9) 0.0222(9) 0.0266(9) -0.0004(7) -0.0022(7) 0.0024(7)
C16 0.0224(9) 0.0237(9) 0.0264(9) -0.0019(7) -0.0011(7) 0.0019(7)
C17 0.0249(9) 0.0266(9) 0.0281(9) 0.0006(7) 0.0000(7) -0.0011(7)
C18 0.0263(9) 0.0238(9) 0.0320(10) 0.0017(7) -0.0022(7) -0.0018(7)
C19 0.0246(9) 0.0203(9) 0.0309(10) 0.0012(7) -0.0035(7) -0.0017(7)
C20 0.0243(9) 0.0214(8) 0.0280(9) 0.0004(7) -0.0035(7) -0.0014(7)
C21 0.0252(9) 0.0197(8) 0.0274(9) -0.0015(7) 0.0009(7) -0.0017(7)
N22 0.0312(8) 0.0217(8) 0.0265(8) 0.0013(6) 0.0029(6) -0.0042(6)
N23 0.0249(8) 0.0220(7) 0.0274(8) 0.0004(6) -0.0007(6) 0.0002(6)
N24 0.0255(8) 0.0207(7) 0.0269(8) 0.0004(6) 0.0010(6) -0.0010(6)
O1 0.0277(7) 0.0219(6) 0.0278(7) 0.0013(5) 0.0011(5) 0.0018(5)
C41 0.0283(10) 0.0348(10) 0.0356(10) 0.0046(8) -0.0007(8) 0.0013(8)
O2 0.0351(10) 0.0258(9) 0.0336(9) -0.0013(6) 0.0065(7) 0.0013(7)
C31 0.0461(14) 0.0392(13) 0.0768(19) -0.0020(12) 0.0044(13) 0.0040(11)
C32 0.0414(18) 0.0425(18) 0.105(3) -0.0245(18) 0.0177(18) 0.0076(13)
C51 0.0313(10) 0.0280(10) 0.0308(10) -0.0019(8) 0.0024(8) -0.0031(8)
C52 0.0308(10) 0.0294(10) 0.0361(10) -0.0034(8) 0.0076(8) -0.0070(8)
C53 0.0367(11) 0.0304(10) 0.0315(10) -0.0053(8) 0.0009(8) -0.0008(8)
C54 0.0338(10) 0.0346(11) 0.0287(10) 0.0016(8) 0.0018(8) 0.0090(8)
C56 0.0269(10) 0.0336(10) 0.0329(10) 0.0016(8) 0.0016(8) -0.0028(8)
C57 0.0398(12) 0.0566(14) 0.0301(11) 0.0003(9) 0.0055(9) 0.0090(10)
C101 0.0278(9) 0.0220(9) 0.0281(9) 0.0009(7) 0.0004(7) -0.0039(7)
C102 0.0298(11) 0.0322(11) 0.0784(18) 0.0123(11) -0.0170(11) -0.0083(9)
C103 0.0374(12) 0.0288(11) 0.0712(16) 0.0144(10) -0.0161(11) -0.0027(9)
C104 0.0348(10) 0.0238(9) 0.0250(9) -0.0016(7) 0.0005(7) -0.0032(7)
C105 0.0257(9) 0.0265(9) 0.0391(11) -0.0047(8) 0.0016(8) -0.0039(7)
C106 0.0251(9) 0.0255(9) 0.0352(10) -0.0025(7) 0.0010(7) 0.0019(7)
C107 0.0396(11) 0.0244(9) 0.0343(10) -0.0020(8) 0.0009(8) -0.0059(8)
C151 0.0267(9) 0.0238(9) 0.0274(9) -0.0019(7) -0.0012(7) -0.0008(7)
C152 0.0298(10) 0.0254(9) 0.0277(9) -0.0008(7) -0.0031(7) 0.0018(7)
C153 0.0262(9) 0.0306(10) 0.0321(10) -0.0051(8) -0.0018(8) 0.0030(8)
C154 0.0247(9) 0.0355(10) 0.0286(9) -0.0028(8) -0.0015(7) -0.0032(8)
C155 0.0313(10) 0.0312(10) 0.0278(9) 0.0008(7) -0.0033(8) -0.0008(8)
C156 0.0274(9) 0.0253(9) 0.0318(10) -0.0011(7) -0.0041(7) 0.0008(7)
C157 0.0326(11) 0.0486(13) 0.0324(10) -0.0060(9) 0.0005(8) 0.0006(9)
C201 0.0293(10) 0.0200(8) 0.0297(9) 0.0027(7) 0.0002(7) 0.0004(7)
C202 0.0307(10) 0.0254(9) 0.0281(9) -0.0002(7) -0.0035(7) 0.0001(7)
C203 0.0313(10) 0.0273(10) 0.0277(9) 0.0044(7) -0.0008(8) 0.0012(7)
C204 0.0258(9) 0.0226(9) 0.0331(10) 0.0025(7) 0.0038(7) -0.0013(7)
C205 0.0280(9) 0.0228(9) 0.0306(9) -0.0026(7) -0.0025(7) -0.0023(7)
C206 0.0316(10) 0.0234(9) 0.0262(9) 0.0026(7) -0.0024(7) -0.0001(7)
C207 0.0413(12) 0.0239(10) 0.0441(12) 0.0071(8) -0.0027(9) -0.0054(8)
C55 0.0252(10) 0.0396(11) 0.0346(10) 0.0082(8) 0.0065(8) 0.0035(8)

loop_
_atom_type_symbol
_atom_type_description
_atom_type_scat_dispersion_real
_atom_type_scat_dispersion_imag
_atom_type_scat_source
C C 0.0033 0.0016 'International Tables Vol C Tables 4.2.6.8 and 6.1.1.4'
H H 0.0000 0.0000 'International Tables Vol C Tables 4.2.6.8 and 6.1.1.4'
N N 0.0061 0.0033 'International Tables Vol C Tables 4.2.6.8 and 6.1.1.4'
O O 0.0106 0.0060 'International Tables Vol C Tables 4.2.6.8 and 6.1.1.4'

loop_
_geom_angle_atom_site_label_1
_geom_angle_atom_site_label_2
_geom_angle_atom_site_label_3
_geom_angle
C20 C1 C21 130.37(17)
C20 C1 N2 121.80(16)
C21 C1 N2 107.80(16)
C3 N2 O2A 133.8(4)
C3 N2 C1 107.36(15)
O2A N2 C1 118.1(3)
N2 C3 O2 127.08(18)
N2 C3 C4 112.89(16)
O2 C3 C4 119.86(16)
C21 C4 C5 131.00(18)
C21 C4 C3 103.25(16)
C5 C4 C3 124.84(17)
C6 C5 C4 122.07(18)
C6 C5 C51 119.23(17)
C4 C5 C51 118.59(17)
N22 C6 C5 125.20(17)
N22 C6 C7 106.03(16)
C5 C6 C7 128.72(18)
C8 C7 C6 108.68(17)
C8 C7 H7A 125.7
C6 C7 H7A 125.7
C7 C8 C9 107.96(17)
C7 C8 H8A 126.0
C9 C8 H8A 126.0
N22 C9 C10 125.97(17)
N22 C9 C8 106.34(16)
C10 C9 C8 127.65(17)
C9 C10 C11 126.33(17)
C9 C10 C101 115.82(16)
C11 C10 C101 117.85(16)
N23 C11 C10 127.68(17)
N23 C11 C12 110.74(16)
C10 C11 C12 121.45(17)
C13 C12 C11 106.73(17)
C13 C12 H12A 126.6
C11 C12 H12A 126.6
C12 C13 C14 106.47(17)
C12 C13 H13A 126.8
C14 C13 H13A 126.8
N23 C14 C15 126.71(16)
N23 C14 C13 110.68(16)
C15 C14 C13 122.57(17)
C14 C15 C16 123.97(17)
C14 C15 C151 119.53(16)
C16 C15 C151 116.42(16)
N24 C16 C15 124.76(17)
N24 C16 C17 106.70(16)
C15 C16 C17 128.54(17)
C18 C17 C16 107.99(17)
C18 C17 H17A 126.0
C16 C17 H17A 126.0
C17 C18 C19 108.60(17)
C17 C18 H18A 125.7
C19 C18 H18A 125.7
N24 C19 C20 125.71(17)
N24 C19 C18 106.08(16)
C20 C19 C18 128.09(17)
C1 C20 C19 123.62(17)
C1 C20 C201 117.73(16)
C19 C20 C201 118.65(16)
O1 C21 C4 128.12(16)
O1 C21 C1 122.88(16)
C4 C21 C1 108.69(16)
C9 N22 C6 110.94(15)
C9 N22 H22A 124.5
C6 N22 H22A 124.5
C11 N23 C14 105.32(15)
C16 N24 C19 110.61(15)
C16 N24 H24A 124.7
C19 N24 H24A 124.7
C21 O1 C41 115.72(14)
O1 C41 H41A 109.5
O1 C41 H41B 109.5
H41A C41 H41B 109.5
O1 C41 H41C 109.5
H41A C41 H41C 109.5
H41B C41 H41C 109.5
C3 O2 C31 115.71(18)
O2 C31 C32 104.4(2)
O2 C31 H31A 110.9
C32 C31 H31A 110.9
O2 C31 H31B 110.9
C32 C31 H31B 110.9
H31A C31 H31B 108.9
C31 C32 H32A 109.5
C31 C32 H32B 109.5
H32A C32 H32B 109.5
C31 C32 H32C 109.5
H32A C32 H32C 109.5
H32B C32 H32C 109.5
C56 C51 C52 118.01(18)
C56 C51 C5 122.32(18)
C52 C51 C5 119.64(17)
C53 C52 C51 121.03(19)
C53 C52 H52A 119.5
C51 C52 H52A 119.5
C52 C53 C54 121.03(19)
C52 C53 H53A 119.5
C54 C53 H53A 119.5
C55 C54 C53 117.84(18)
C55 C54 C57 121.55(19)
C53 C54 C57 120.6(2)
C55 C56 C51 120.49(19)
C55 C56 H56A 119.8
C51 C56 H56A 119.8
C54 C57 H57A 109.5
C54 C57 H57B 109.5
H57A C57 H57B 109.5
C54 C57 H57C 109.5
H57A C57 H57C 109.5
H57B C57 H57C 109.5
C102 C101 C106 117.60(17)
C102 C101 C10 121.28(17)
C106 C101 C10 121.08(17)
C103 C102 C101 120.8(2)
C103 C102 H10A 119.6
C101 C102 H10A 119.6
C104 C103 C102 122.0(2)
C104 C103 H10B 119.0
C102 C103 H10B 119.0
C103 C104 C105 117.40(18)
C103 C104 C107 121.04(18)
C105 C104 C107 121.55(18)
C106 C105 C104 121.23(18)
C106 C105 H10C 119.4
C104 C105 H10C 119.4
C105 C106 C101 120.90(18)
C105 C106 H10D 119.5
C101 C106 H10D 119.5
C104 C107 H10E 109.5
C104 C107 H10F 109.5
H10E C107 H10F 109.5
C104 C107 H10G 109.5
H10E C107 H10G 109.5
H10F C107 H10G 109.5
C156 C151 C152 117.33(17)
C156 C151 C15 121.33(17)
C152 C151 C15 121.24(16)
C153 C152 C151 121.07(18)
C153 C152 H15A 119.5
C151 C152 H15A 119.5
C154 C153 C152 121.41(18)
C154 C153 H15B 119.3
C152 C153 H15B 119.3
C153 C154 C155 117.25(18)
C153 C154 C157 122.04(19)
C155 C154 C157 120.71(18)
C156 C155 C154 121.86(18)
C156 C155 H15C 119.1
C154 C155 H15C 119.1
C155 C156 C151 120.99(18)
C155 C156 H15D 119.5
C151 C156 H15D 119.5
C154 C157 H15E 109.5
C154 C157 H15F 109.5
H15E C157 H15F 109.5
C154 C157 H15G 109.5
H15E C157 H15G 109.5
H15F C157 H15G 109.5
C206 C201 C202 117.74(16)
C206 C201 C20 118.82(16)
C202 C201 C20 123.44(17)
C203 C202 C201 120.64(17)
C203 C202 H20A 119.7
C201 C202 H20A 119.7
C202 C203 C204 121.28(17)
C202 C203 H20B 119.4
C204 C203 H20B 119.4
C205 C204 C203 117.74(17)
C205 C204 C207 120.76(17)
C203 C204 C207 121.50(17)
C206 C205 C204 120.95(17)
C206 C205 H20C 119.5
C204 C205 H20C 119.5
C205 C206 C201 121.64(17)
C205 C206 H20D 119.2
C201 C206 H20D 119.2
C204 C207 H20E 109.5
C204 C207 H20F 109.5
H20E C207 H20F 109.5
C204 C207 H20G 109.5
H20E C207 H20G 109.5
H20F C207 H20G 109.5
C56 C55 C54 121.60(19)
C56 C55 H55A 119.2
C54 C55 H55A 119.2

loop_
_geom_bond_atom_site_label_1
_geom_bond_atom_site_label_2
_geom_bond_distance
C1 C20 1.400(3)
C1 C21 1.417(3)
C1 N2 1.433(2)
N2 C3 1.296(2)
N2 O2A 1.317(7)
C3 O2 1.330(2)
C3 C4 1.470(3)
C4 C21 1.407(3)
C4 C5 1.417(3)
C5 C6 1.400(3)
C5 C51 1.483(3)
C6 N22 1.382(2)
C6 C7 1.428(3)
C7 C8 1.372(3)
C7 H7A 0.9500
C8 C9 1.435(3)
C8 H8A 0.9500
C9 N22 1.375(2)
C9 C10 1.399(3)
C10 C11 1.411(3)
C10 C101 1.498(2)
C11 N23 1.371(2)
C11 C12 1.453(3)
C12 C13 1.353(3)
C12 H12A 0.9500
C13 C14 1.455(3)
C13 H13A 0.9500
C14 N23 1.375(2)
C14 C15 1.414(3)
C15 C16 1.419(3)
C15 C151 1.490(3)
C16 N24 1.368(2)
C16 C17 1.427(3)
C17 C18 1.369(3)
C17 H17A 0.9500
C18 C19 1.422(3)
C18 H18A 0.9500
C19 N24 1.386(2)
C19 C20 1.411(3)
C20 C201 1.490(2)
C21 O1 1.369(2)
N22 H22A 0.8800
N24 H24A 0.8800
O1 C41 1.445(2)
C41 H41A 0.9800
C41 H41B 0.9800
C41 H41C 0.9800
O2 C31 1.446(3)
C31 C32 1.529(5)
C31 H31A 0.9900
C31 H31B 0.9900
C32 H32A 0.9800
C32 H32B 0.9800
C32 H32C 0.9800
C51 C56 1.401(3)
C51 C52 1.401(3)
C52 C53 1.389(3)
C52 H52A 0.9500
C53 C54 1.400(3)
C53 H53A 0.9500
C54 C55 1.392(3)
C54 C57 1.501(3)
C56 C55 1.393(3)
C56 H56A 0.9500
C57 H57A 0.9800
C57 H57B 0.9800
C57 H57C 0.9800
C101 C102 1.385(3)
C101 C106 1.392(3)
C102 C103 1.385(3)
C102 H10A 0.9500
C103 C104 1.373(3)
C103 H10B 0.9500
C104 C105 1.388(3)
C104 C107 1.511(3)
C105 C106 1.389(3)
C105 H10C 0.9500
C106 H10D 0.9500
C107 H10E 0.9800
C107 H10F 0.9800
C107 H10G 0.9800
C151 C156 1.400(3)
C151 C152 1.404(3)
C152 C153 1.397(3)
C152 H15A 0.9500
C153 C154 1.387(3)
C153 H15B 0.9500
C154 C155 1.402(3)
C154 C157 1.500(3)
C155 C156 1.383(3)
C155 H15C 0.9500
C156 H15D 0.9500
C157 H15E 0.9800
C157 H15F 0.9800
C157 H15G 0.9800
C201 C206 1.391(3)
C201 C202 1.398(3)
C202 C203 1.389(3)
C202 H20A 0.9500
C203 C204 1.401(3)
C203 H20B 0.9500
C204 C205 1.389(3)
C204 C207 1.505(3)
C205 C206 1.385(3)
C205 H20C 0.9500
C206 H20D 0.9500
C207 H20E 0.9800
C207 H20F 0.9800
C207 H20G 0.9800
C55 H55A 0.9500

loop_
_geom_torsion_atom_site_label_1
_geom_torsion_atom_site_label_2
_geom_torsion_atom_site_label_3
_geom_torsion_atom_site_label_4
_geom_torsion
C20 C1 N2 C3 -176.59(16)
C21 C1 N2 C3 1.4(2)
C20 C1 N2 O2A -4.9(4)
C21 C1 N2 O2A 173.1(4)
O2A N2 C3 O2 4.5(6)
C1 N2 C3 O2 174.35(18)
O2A N2 C3 C4 -170.7(5)
C1 N2 C3 C4 -0.9(2)
N2 C3 C4 C21 0.0(2)
O2 C3 C4 C21 -175.59(17)
N2 C3 C4 C5 170.12(18)
O2 C3 C4 C5 -5.5(3)
C21 C4 C5 C6 25.1(3)
C3 C4 C5 C6 -142.1(2)
C21 C4 C5 C51 -158.9(2)
C3 C4 C5 C51 34.0(3)
C4 C5 C6 N22 8.4(3)
C51 C5 C6 N22 -167.60(18)
C4 C5 C6 C7 -174.80(19)
C51 C5 C6 C7 9.2(3)
N22 C6 C7 C8 1.7(2)
C5 C6 C7 C8 -175.5(2)
C6 C7 C8 C9 -0.5(2)
C7 C8 C9 N22 -0.9(2)
C7 C8 C9 C10 176.91(19)
N22 C9 C10 C11 -8.2(3)
C8 C9 C10 C11 174.44(18)
N22 C9 C10 C101 171.97(17)
C8 C9 C10 C101 -5.4(3)
C9 C10 C11 N23 -3.3(3)
C101 C10 C11 N23 176.60(17)
C9 C10 C11 C12 -178.78(18)
C101 C10 C11 C12 1.1(3)
N23 C11 C12 C13 -1.5(2)
C10 C11 C12 C13 174.76(18)
C11 C12 C13 C14 0.0(2)
C12 C13 C14 N23 1.5(2)
C12 C13 C14 C15 -176.21(18)
N23 C14 C15 C16 7.3(3)
C13 C14 C15 C16 -175.38(18)
N23 C14 C15 C151 -169.42(17)
C13 C14 C15 C151 7.9(3)
C14 C15 C16 N24 4.8(3)
C151 C15 C16 N24 -178.39(16)
C14 C15 C16 C17 -175.70(18)
C151 C15 C16 C17 1.1(3)
N24 C16 C17 C18 1.1(2)
C15 C16 C17 C18 -178.44(18)
C16 C17 C18 C19 -1.1(2)
C17 C18 C19 N24 0.6(2)
C17 C18 C19 C20 176.66(18)
C21 C1 C20 C19 -28.3(3)
N2 C1 C20 C19 149.21(18)
C21 C1 C20 C201 152.68(19)
N2 C1 C20 C201 -29.8(2)
N24 C19 C20 C1 -12.8(3)
C18 C19 C20 C1 171.85(18)
N24 C19 C20 C201 166.19(17)
C18 C19 C20 C201 -9.1(3)
C5 C4 C21 O1 18.0(3)
C3 C4 C21 O1 -172.81(17)
C5 C4 C21 C1 -168.35(19)
C3 C4 C21 C1 0.9(2)
C20 C1 C21 O1 -9.6(3)
N2 C1 C21 O1 172.66(16)
C20 C1 C21 C4 176.36(18)
N2 C1 C21 C4 -1.4(2)
C10 C9 N22 C6 -175.82(18)
C8 C9 N22 C6 2.0(2)
C5 C6 N22 C9 175.03(18)
C7 C6 N22 C9 -2.3(2)
C10 C11 N23 C14 -173.60(18)
C12 C11 N23 C14 2.3(2)
C15 C14 N23 C11 175.25(18)
C13 C14 N23 C11 -2.3(2)
C15 C16 N24 C19 178.84(17)
C17 C16 N24 C19 -0.7(2)
C20 C19 N24 C16 -176.07(17)
C18 C19 N24 C16 0.1(2)
C4 C21 O1 C41 45.7(2)
C1 C21 O1 C41 -127.18(19)
N2 C3 O2 C31 -7.1(3)
C4 C3 O2 C31 167.88(19)
C3 O2 C31 C32 -177.7(2)
C6 C5 C51 C56 45.2(3)
C4 C5 C51 C56 -131.0(2)
C6 C5 C51 C52 -136.9(2)
C4 C5 C51 C52 46.9(3)
C56 C51 C52 C53 -1.1(3)
C5 C51 C52 C53 -179.07(19)
C51 C52 C53 C54 0.8(3)
C52 C53 C54 C55 0.0(3)
C52 C53 C54 C57 -178.5(2)
C52 C51 C56 C55 0.5(3)
C5 C51 C56 C55 178.42(19)
C9 C10 C101 C102 75.7(3)
C11 C10 C101 C102 -104.2(2)
C9 C10 C101 C106 -102.1(2)
C11 C10 C101 C106 78.0(2)
C106 C101 C102 C103 -0.7(4)
C10 C101 C102 C103 -178.6(2)
C101 C102 C103 C104 0.0(4)
C102 C103 C104 C105 0.5(4)
C102 C103 C104 C107 179.7(2)
C103 C104 C105 C106 -0.3(3)
C107 C104 C105 C106 -179.45(18)
C104 C105 C106 C101 -0.4(3)
C102 C101 C106 C105 0.9(3)
C10 C101 C106 C105 178.79(18)
C14 C15 C151 C156 -133.06(19)
C16 C15 C151 C156 50.0(2)
C14 C15 C151 C152 50.7(3)
C16 C15 C151 C152 -126.23(19)
C156 C151 C152 C153 -0.7(3)
C15 C151 C152 C153 175.64(18)
C151 C152 C153 C154 -2.1(3)
C152 C153 C154 C155 2.8(3)
C152 C153 C154 C157 -177.64(19)
C153 C154 C155 C156 -0.7(3)
C157 C154 C155 C156 179.67(19)
C154 C155 C156 C151 -2.1(3)
C152 C151 C156 C155 2.7(3)
C15 C151 C156 C155 -173.61(18)
C1 C20 C201 C206 -45.9(3)
C19 C20 C201 C206 135.03(19)
C1 C20 C201 C202 134.1(2)
C19 C20 C201 C202 -45.0(3)
C206 C201 C202 C203 -1.5(3)
C20 C201 C202 C203 178.51(18)
C201 C202 C203 C204 0.9(3)
C202 C203 C204 C205 0.1(3)
C202 C203 C204 C207 179.41(19)
C203 C204 C205 C206 -0.5(3)
C207 C204 C205 C206 -179.82(19)
C204 C205 C206 C201 -0.1(3)
C202 C201 C206 C205 1.1(3)
C20 C201 C206 C205 -178.90(18)
C51 C56 C55 C54 0.4(3)
C53 C54 C55 C56 -0.6(3)
C57 C54 C55 C56 177.9(2)

loop_
_platon_squeeze_void_nr
_platon_squeeze_void_average_x
_platon_squeeze_void_average_y
_platon_squeeze_void_average_z
_platon_squeeze_void_volume
_platon_squeeze_void_count_electrons
_platon_squeeze_void_content
1 0.062 0.070 0.575 38 8 ' '
2 -0.063 0.930 0.425 38 8 ' '
3 0.437 0.570 0.925 38 8 ' '
4 0.562 0.430 0.075 38 8 ' '
